data_7042759
loop_
_publ_author_name
'Huerta-Lavorie, Ra\'ul'
'B\'aez-Rodr\'iguez, Dana V.'
'Garc\'ia-R\'ios, Jessica'
'Mart\'inez-Vollbert, Emiliano'
'Mart\'inez-Otero, Diego'
'Jancik, Vojtech'

_publ_section_title
;
 Molecular rare earth metal alumosilicates
;
_journal_name_full 'Dalton Trans.'
_journal_paper_doi 10.1039/C7DT00874K
_journal_year 2017
_chemical_formula_moiety 'C47 H70 Al Er N2 O5 Si'
_chemical_formula_sum 'C47 H70 Al Er N2 O5 Si'
_chemical_formula_weight 965.38
_chemical_properties_physical ', Moisture-sensitive'
_space_group_crystal_system triclinic
_space_group_IT_number 2
_space_group_name_Hall '-P 1'
_space_group_name_H-M_alt 'P -1'
_symmetry_space_group_name_Hall '-P 1'
_symmetry_space_group_name_H-M 'P -1'
_atom_sites_solution_hydrogens mixed
_atom_sites_solution_primary intrinsic-phasing
_atom_sites_solution_secondary difmap
_audit_creation_method SHELXL-2014/7
_audit_update_record
;
2017-03-10 deposited with the CCDC.
2017-04-05 downloaded from the CCDC.
;
_cell_angle_alpha 84.9083(7)
_cell_angle_beta 75.4126(7)
_cell_angle_gamma 69.1769(6)
_cell_formula_units_Z 2
_cell_length_a 11.1759(4)
_cell_length_b 13.1592(4)
_cell_length_c 17.2603(6)
_cell_measurement_reflns_used 9468
_cell_measurement_temperature 100(2)
_cell_measurement_theta_max 34.99
_cell_measurement_theta_min 2.44
_cell_volume 2296.12(13)
_computing_cell_refinement 'Bruker SAINT'
_computing_data_collection 'Bruker APEX2'
_computing_data_reduction 'Bruker SAINT'
_computing_molecular_graphics 'Bruker SHELXTL'
_computing_publication_material 'Bruker SHELXTL'
_computing_structure_refinement 'SHELXL-2014/7 (Sheldrick, 2014)'
_computing_structure_solution 'SHELXS-97 (Sheldrick 2008)'
_diffrn_ambient_temperature 100(2)
_diffrn_detector_area_resol_mean 8.333
_diffrn_measured_fraction_theta_full 0.999
_diffrn_measured_fraction_theta_max 0.999
_diffrn_measurement_device_type 'Bruker APEX-II CCD'
_diffrn_measurement_method ' \w scans'
_diffrn_radiation_type MoK\a
_diffrn_radiation_wavelength 0.71073
_diffrn_reflns_av_R_equivalents 0.0298
_diffrn_reflns_av_unetI/netI 0.0250
_diffrn_reflns_Laue_measured_fraction_full 0.999
_diffrn_reflns_Laue_measured_fraction_max 0.999
_diffrn_reflns_limit_h_max 15
_diffrn_reflns_limit_h_min -15
_diffrn_reflns_limit_k_max 18
_diffrn_reflns_limit_k_min -18
_diffrn_reflns_limit_l_max 24
_diffrn_reflns_limit_l_min -24
_diffrn_reflns_number 58545
_diffrn_reflns_point_group_measured_fraction_full 0.999
_diffrn_reflns_point_group_measured_fraction_max 0.999
_diffrn_reflns_theta_full 25.242
_diffrn_reflns_theta_max 30.556
_diffrn_reflns_theta_min 2.055
_diffrn_source 'Fine-focus sealed tube'
_exptl_absorpt_coefficient_mu 1.918
_exptl_absorpt_correction_T_max 0.9438
_exptl_absorpt_correction_T_min 0.8686
_exptl_absorpt_correction_type multi-scan
_exptl_absorpt_process_details 'SADABS 2014/5'
_exptl_crystal_colour pink
_exptl_crystal_density_diffrn 1.396
_exptl_crystal_description prism
_exptl_crystal_F_000 1002
_exptl_crystal_size_max 0.164
_exptl_crystal_size_mid 0.127
_exptl_crystal_size_min 0.098
_refine_diff_density_max 0.710
_refine_diff_density_min -0.615
_refine_diff_density_rms 0.075
_refine_ls_extinction_method none
_refine_ls_goodness_of_fit_ref 1.045
_refine_ls_hydrogen_treatment mixed
_refine_ls_matrix_type full
_refine_ls_number_parameters 725
_refine_ls_number_reflns 14048
_refine_ls_number_restraints 1625
_refine_ls_restrained_S_all 1.096
_refine_ls_R_factor_all 0.0228
_refine_ls_R_factor_gt 0.0199
_refine_ls_shift/su_max 0.004
_refine_ls_shift/su_mean 0.000
_refine_ls_structure_factor_coef Fsqd
_refine_ls_weighting_details 'w=1/[\s^2^(Fo^2^)+(0.0237P)^2^+0.7416P] where P=(Fo^2^+2Fc^2^)/3'
_refine_ls_weighting_scheme calc
_refine_ls_wR_factor_gt 0.0467
_refine_ls_wR_factor_ref 0.0481
_reflns_Friedel_coverage 0.000
_reflns_number_gt 13046
_reflns_number_total 14048
_reflns_threshold_expression 'I > 2\s(I)'
_cod_data_source_file c7dt00874k2.cif
_cod_data_source_block Comp9
_cod_database_code 7042759
_shelx_shelxl_version_number 2014/7
_shelx_space_group_comment
; 
The symmetry employed for this shelxl refinement is uniquely defined 
by the following loop, which should always be used as a source of 
symmetry information in preference to the above space-group names. 
They are only intended as comments. 
;
_shelx_estimated_absorpt_t_min 0.744
_shelx_estimated_absorpt_t_max 0.834

loop_
_space_group_symop_operation_xyz
'x, y, z'
'-x, -y, -z'

loop_
_atom_site_label
_atom_site_type_symbol
_atom_site_fract_x
_atom_site_fract_y
_atom_site_fract_z
_atom_site_U_iso_or_equiv
_atom_site_adp_type
_atom_site_occupancy
_atom_site_site_symmetry_order
_atom_site_calc_flag
_atom_site_refinement_flags_posn
_atom_site_refinement_flags_adp
_atom_site_refinement_flags_occupancy
_atom_site_disorder_assembly
_atom_site_disorder_group
Er1 Er 0.04240(2) 0.16750(2) 0.18594(2) 0.01015(2) Uani 0.9795(2) 1 d D U P A 1
Si1 Si -0.05179(4) 0.41070(3) 0.28627(2) 0.01111(7) Uani 0.9795(2) 1 d D U P A 1
O2 O -0.05515(10) 0.32785(8) 0.22527(6) 0.0141(2) Uani 0.9795(2) 1 d D U P A 1
O4 O -0.16965(11) 0.41571(9) 0.36639(7) 0.0172(2) Uani 0.9795(2) 1 d D U P A 1
O3 O -0.07692(11) 0.53371(9) 0.24979(7) 0.0175(2) Uani 0.9795(2) 1 d D U P A 1
C30 C -0.1160(5) 0.5816(4) 0.1779(2) 0.0166(3) Uani 0.699(3) 1 d D U P A 1
C31 C -0.1116(3) 0.69738(19) 0.1736(2) 0.0235(6) Uani 0.699(3) 1 d D U P A 1
H31A H -0.1570 0.7334 0.2255 0.035 Uiso 0.699(3) 1 calc R U P A 1
H31B H -0.1554 0.7386 0.1323 0.035 Uiso 0.699(3) 1 calc R U P A 1
H31C H -0.0197 0.6940 0.1602 0.035 Uiso 0.699(3) 1 calc R U P A 1
C32 C -0.2465(6) 0.5709(10) 0.1772(5) 0.0459(18) Uani 0.699(3) 1 d D U P A 1
H32A H -0.2372 0.4939 0.1796 0.069 Uiso 0.699(3) 1 calc R U P A 1
H32B H -0.2725 0.6029 0.1278 0.069 Uiso 0.699(3) 1 calc R U P A 1
H32C H -0.3140 0.6091 0.2235 0.069 Uiso 0.699(3) 1 calc R U P A 1
C33 C -0.0118(9) 0.5241(8) 0.1053(2) 0.0304(15) Uani 0.699(3) 1 d D U P A 1
H33A H 0.0739 0.5260 0.1080 0.046 Uiso 0.699(3) 1 calc R U P A 1
H33B H -0.0351 0.5607 0.0565 0.046 Uiso 0.699(3) 1 calc R U P A 1
H33C H -0.0070 0.4483 0.1047 0.046 Uiso 0.699(3) 1 calc R U P A 1
C34 C -0.23734(15) 0.49246(13) 0.43071(9) 0.0177(3) Uani 0.9795(2) 1 d D U P A 1
C35 C -0.31201(17) 0.43527(15) 0.49531(10) 0.0232(3) Uani 0.9795(2) 1 d D U P A 1
H35A H -0.3721 0.4138 0.4731 0.035 Uiso 0.9795(2) 1 calc R U P A 1
H35B H -0.3627 0.4849 0.5405 0.035 Uiso 0.9795(2) 1 calc R U P A 1
H35C H -0.2491 0.3705 0.5137 0.035 Uiso 0.9795(2) 1 calc R U P A 1
C36 C -0.1387(2) 0.52180(17) 0.46225(11) 0.0301(4) Uani 0.9795(2) 1 d D U P A 1
H36A H -0.0928 0.5594 0.4204 0.045 Uiso 0.9795(2) 1 calc R U P A 1
H36B H -0.0745 0.4554 0.4778 0.045 Uiso 0.9795(2) 1 calc R U P A 1
H36C H -0.1850 0.5696 0.5089 0.045 Uiso 0.9795(2) 1 calc R U P A 1
C37 C -0.3349(2) 0.59380(16) 0.40204(12) 0.0345(5) Uani 0.9795(2) 1 d D U P A 1
H37A H -0.2866 0.6305 0.3609 0.052 Uiso 0.9795(2) 1 calc R U P A 1
H37B H -0.3858 0.6432 0.4473 0.052 Uiso 0.9795(2) 1 calc R U P A 1
H37C H -0.3948 0.5727 0.3795 0.052 Uiso 0.9795(2) 1 calc R U P A 1
C38 C 0.14067(16) 0.22451(13) 0.03968(9) 0.0175(3) Uani 0.9795(2) 1 d D U P A 1
H38 H 0.1732 0.2828 0.0360 0.021 Uiso 0.9795(2) 1 calc R U P A 1
C39 C 0.21403(16) 0.11289(13) 0.04461(9) 0.0180(3) Uani 0.9795(2) 1 d D U P A 1
H39 H 0.3049 0.0829 0.0447 0.022 Uiso 0.9795(2) 1 calc R U P A 1
C40 C 0.12962(18) 0.05365(14) 0.04929(10) 0.0214(3) Uani 0.9795(2) 1 d D U P A 1
H40 H 0.1535 -0.0232 0.0529 0.026 Uiso 0.9795(2) 1 calc R U P A 1
C41 C 0.00362(17) 0.12812(15) 0.04768(10) 0.0230(3) Uani 0.9795(2) 1 d D U P A 1
H41 H -0.0727 0.1104 0.0505 0.028 Uiso 0.9795(2) 1 calc R U P A 1
C42 C 0.01039(17) 0.23387(14) 0.04120(9) 0.0208(3) Uani 0.9795(2) 1 d D U P A 1
H42 H -0.0604 0.2997 0.0384 0.025 Uiso 0.9795(2) 1 calc R U P A 1
C43 C 0.06084(17) -0.02200(13) 0.25956(11) 0.0219(3) Uani 0.9795(2) 1 d D U P A 1
H43 H 0.1422 -0.0802 0.2445 0.026 Uiso 0.9795(2) 1 calc R U P A 1
C44 C 0.02770(17) 0.05448(14) 0.32045(10) 0.0210(3) Uani 0.9795(2) 1 d D U P A 1
H44 H 0.0828 0.0566 0.3537 0.025 Uiso 0.9795(2) 1 calc R U P A 1
C45 C -0.10091(17) 0.12711(14) 0.32366(10) 0.0205(3) Uani 0.9795(2) 1 d D U P A 1
H45 H -0.1482 0.1866 0.3595 0.025 Uiso 0.9795(2) 1 calc R U P A 1
C46 C -0.14703(16) 0.09573(13) 0.26406(11) 0.0188(3) Uani 0.9795(2) 1 d D U P A 1
H46 H -0.2307 0.1310 0.2523 0.023 Uiso 0.9795(2) 1 calc R U P A 1
C47 C -0.04733(17) 0.00277(13) 0.22493(10) 0.0207(3) Uani 0.9795(2) 1 d D U P A 1
H47 H -0.0525 -0.0361 0.1827 0.025 Uiso 0.9795(2) 1 calc R U P A 1
Er1A Er -0.1109(3) 0.4488(3) 0.29796(19) 0.01111(7) Uani 0.0205(2) 1 d D U P A 2
Si1A Si 0.0806(6) 0.2090(8) 0.1937(7) 0.01015(2) Uani 0.0205(2) 1 d D U P A 2
O2A O -0.0490(7) 0.2967(7) 0.2447(10) 0.0141(2) Uani 0.0205(2) 1 d D U P A 2
O4A O 0.1032(17) 0.241(2) 0.0917(8) 0.0172(2) Uani 0.0205(2) 1 d D U P A 2
O3A O 0.0611(11) 0.0860(10) 0.1869(16) 0.0175(2) Uani 0.0205(2) 1 d D U P A 2
C30A C 0.002(2) 0.026(2) 0.247(2) 0.020(2) Uani 0.0205(2) 1 d D U P A 2
C31A C -0.131(3) 0.1046(19) 0.291(3) 0.020(2) Uani 0.0205(2) 1 d D U P A 2
H31D H -0.1739 0.0654 0.3329 0.031 Uiso 0.0205(2) 1 calc R U P A 2
H31E H -0.1176 0.1633 0.3149 0.031 Uiso 0.0205(2) 1 calc R U P A 2
H31F H -0.1864 0.1355 0.2528 0.031 Uiso 0.0205(2) 1 calc R U P A 2
C32A C -0.009(6) -0.065(3) 0.205(3) 0.022(5) Uani 0.0205(2) 1 d D U P A 2
H32D H -0.0500 -0.1087 0.2448 0.033 Uiso 0.0205(2) 1 calc R U P A 2
H32E H -0.0644 -0.0346 0.1667 0.033 Uiso 0.0205(2) 1 calc R U P A 2
H32F H 0.0784 -0.1116 0.1768 0.033 Uiso 0.0205(2) 1 calc R U P A 2
C33A C 0.091(3) -0.018(4) 0.305(3) 0.019(5) Uani 0.0205(2) 1 d D U P A 2
H33D H 0.0516 -0.0595 0.3474 0.029 Uiso 0.0205(2) 1 calc R U P A 2
H33E H 0.1778 -0.0653 0.2765 0.029 Uiso 0.0205(2) 1 calc R U P A 2
H33F H 0.1002 0.0428 0.3294 0.029 Uiso 0.0205(2) 1 calc R U P A 2
C34A C 0.070(3) 0.202(3) 0.0295(15) 0.020(2) Uani 0.0205(2) 1 d D U P A 2
C35A C -0.073(4) 0.208(5) 0.057(3) 0.023(5) Uani 0.0205(2) 1 d D U P A 2
H35D H -0.0972 0.1815 0.0138 0.035 Uiso 0.0205(2) 1 calc R U P A 2
H35E H -0.0831 0.1629 0.1045 0.035 Uiso 0.0205(2) 1 calc R U P A 2
H35F H -0.1301 0.2836 0.0694 0.035 Uiso 0.0205(2) 1 calc R U P A 2
C36A C 0.091(7) 0.271(5) -0.0448(19) 0.024(5) Uani 0.0205(2) 1 d D U P A 2
H36D H 0.0674 0.2447 -0.0883 0.037 Uiso 0.0205(2) 1 calc R U P A 2
H36E H 0.0345 0.3472 -0.0331 0.037 Uiso 0.0205(2) 1 calc R U P A 2
H36F H 0.1831 0.2659 -0.0610 0.037 Uiso 0.0205(2) 1 calc R U P A 2
C37A C 0.160(6) 0.084(3) 0.015(4) 0.018(5) Uani 0.0205(2) 1 d D U P A 2
H37D H 0.1400 0.0534 -0.0277 0.027 Uiso 0.0205(2) 1 calc R U P A 2
H37E H 0.2520 0.0797 0.0002 0.027 Uiso 0.0205(2) 1 calc R U P A 2
H37F H 0.1452 0.0420 0.0646 0.027 Uiso 0.0205(2) 1 calc R U P A 2
C38A C -0.229(3) 0.377(2) 0.4339(13) 0.019(3) Uani 0.0205(2) 1 d D U P A 2
H38A H -0.2193 0.3024 0.4347 0.022 Uiso 0.0205(2) 1 calc R U P A 2
C39A C -0.333(3) 0.469(3) 0.4212(17) 0.020(3) Uani 0.0205(2) 1 d D U P A 2
H39A H -0.4135 0.4637 0.4172 0.024 Uiso 0.0205(2) 1 calc R U P A 2
C40A C -0.314(3) 0.567(2) 0.4146(15) 0.019(3) Uani 0.0205(2) 1 d D U P A 2
H40A H -0.3683 0.6359 0.4001 0.023 Uiso 0.0205(2) 1 calc R U P A 2
C41A C -0.197(4) 0.5382(15) 0.4344(10) 0.019(3) Uani 0.0205(2) 1 d D U P A 2
H41A H -0.1558 0.5882 0.4403 0.022 Uiso 0.0205(2) 1 calc R U P A 2
C42A C -0.144(4) 0.4267(8) 0.4451(9) 0.019(3) Uani 0.0205(2) 1 d D U P A 2
H42A H -0.0614 0.3898 0.4582 0.022 Uiso 0.0205(2) 1 calc DR U P A 2
C43A C -0.0976(11) 0.6418(14) 0.2312(16) 0.020(2) Uani 0.0205(2) 1 d D U P A 2
H43A H -0.0793 0.6915 0.2591 0.025 Uiso 0.0205(2) 1 calc DR U P A 2
C44A C 0.000(3) 0.560(2) 0.1809(16) 0.019(3) Uani 0.0205(2) 1 d D U P A 2
H44A H 0.0928 0.5434 0.1719 0.023 Uiso 0.0205(2) 1 calc R U P A 2
C45A C -0.059(4) 0.507(2) 0.1470(9) 0.020(3) Uani 0.0205(2) 1 d D U P A 2
H45A H -0.0201 0.4471 0.1108 0.024 Uiso 0.0205(2) 1 calc R U P A 2
C46A C -0.191(3) 0.564(2) 0.1794(13) 0.021(3) Uani 0.0205(2) 1 d D U P A 2
H46A H -0.2586 0.5489 0.1636 0.025 Uiso 0.0205(2) 1 calc R U P A 2
C47A C -0.2203(19) 0.6429(16) 0.2358(16) 0.022(3) Uani 0.0205(2) 1 d D U P A 2
H47A H -0.3026 0.6855 0.2682 0.027 Uiso 0.0205(2) 1 calc R U P A 2
C30B C -0.1166(13) 0.5791(10) 0.1774(6) 0.0166(3) Uani 0.280(3) 1 d D . P A 3
C31B C -0.1572(8) 0.7020(4) 0.1835(5) 0.0235(6) Uani 0.280(3) 1 d D . P A 3
H31G H -0.2197 0.7270 0.2349 0.035 Uiso 0.280(3) 1 calc R U P A 3
H31H H -0.0791 0.7216 0.1797 0.035 Uiso 0.280(3) 1 calc R U P A 3
H31I H -0.1989 0.7366 0.1398 0.035 Uiso 0.280(3) 1 calc R U P A 3
C32B C -0.2569(16) 0.589(3) 0.1849(13) 0.0459(18) Uani 0.280(3) 1 d D . P A 3
H32G H -0.3130 0.6309 0.2329 0.069 Uiso 0.280(3) 1 calc R U P A 3
H32H H -0.2860 0.6257 0.1375 0.069 Uiso 0.280(3) 1 calc R U P A 3
H32I H -0.2634 0.5161 0.1890 0.069 Uiso 0.280(3) 1 calc R U P A 3
C33B C -0.022(3) 0.516(2) 0.1060(5) 0.0304(15) Uani 0.280(3) 1 d D . P A 3
H33G H 0.0672 0.5133 0.1052 0.046 Uiso 0.280(3) 1 calc R U P A 3
H33H H -0.0241 0.4422 0.1087 0.046 Uiso 0.280(3) 1 calc R U P A 3
H33I H -0.0468 0.5518 0.0572 0.046 Uiso 0.280(3) 1 calc R U P A 3
Al1 Al 0.24473(4) 0.27779(3) 0.27860(2) 0.00906(8) Uani 1 1 d D . . . .
O1 O 0.09111(10) 0.37117(8) 0.31006(6) 0.01342(19) Uani 1 1 d D . . . .
H5' H 0.074(3) 0.412(3) 0.349(2) 0.020 Uiso 0.0205(2) 1 d D U P A 2
O5 O 0.22476(10) 0.18477(8) 0.21764(6) 0.01291(19) Uani 1 1 d D . . . .
H5 H 0.2912(12) 0.1289(10) 0.2065(12) 0.019 Uiso 0.9795(2) 1 d D U P A 1
N1 N 0.37610(11) 0.34190(9) 0.23189(7) 0.0104(2) Uani 1 1 d . . . . .
N2 N 0.33870(11) 0.18606(9) 0.35077(7) 0.0099(2) Uani 1 1 d . . . . .
C1 C 0.56886(15) 0.39538(13) 0.23300(10) 0.0176(3) Uani 1 1 d . . . . .
H1A H 0.6585 0.3441 0.2298 0.026 Uiso 1 1 calc R U . . .
H1B H 0.5520 0.4568 0.2673 0.026 Uiso 1 1 calc R U . . .
H1C H 0.5595 0.4220 0.1792 0.026 Uiso 1 1 calc R U . . .
C2 C 0.47114(14) 0.33861(11) 0.26779(8) 0.0123(3) Uani 1 1 d . . . . .
C3 C 0.49072(14) 0.28079(12) 0.33851(9) 0.0143(3) Uani 1 1 d D . . . .
H3 H 0.5596(11) 0.2866(15) 0.3587(10) 0.017 Uiso 1 1 d D U . . .
C4 C 0.43539(14) 0.20406(11) 0.37455(8) 0.0122(2) Uani 1 1 d . . . . .
C5 C 0.49184(15) 0.13753(13) 0.44099(9) 0.0176(3) Uani 1 1 d . . . . .
H5A H 0.5149 0.0601 0.4304 0.026 Uiso 1 1 calc R U . . .
H5B H 0.4264 0.1574 0.4920 0.026 Uiso 1 1 calc R U . . .
H5C H 0.5710 0.1518 0.4437 0.026 Uiso 1 1 calc R U . . .
C6 C 0.36347(13) 0.40893(11) 0.16079(8) 0.0117(2) Uani 1 1 d . . . . .
C7 C 0.30974(14) 0.52324(12) 0.16908(9) 0.0143(3) Uani 1 1 d . . . . .
C8 C 0.28855(15) 0.58502(13) 0.10047(10) 0.0198(3) Uani 1 1 d . . . . .
H8 H 0.2511 0.6620 0.1046 0.024 Uiso 1 1 calc R U . . .
C9 C 0.32100(16) 0.53637(14) 0.02660(10) 0.0219(3) Uani 1 1 d . . . . .
H9 H 0.3024 0.5796 -0.0189 0.026 Uiso 1 1 calc R U . . .
C10 C 0.38066(15) 0.42461(13) 0.01892(9) 0.0186(3) Uani 1 1 d . . . . .
H10 H 0.4059 0.3924 -0.0325 0.022 Uiso 1 1 calc R U . . .
C11 C 0.40442(14) 0.35841(12) 0.08502(8) 0.0128(3) Uani 1 1 d . . . . .
C12 C 0.47843(15) 0.23601(12) 0.07451(9) 0.0163(3) Uani 1 1 d . . . . .
H12 H 0.4261 0.1982 0.1140 0.020 Uiso 1 1 calc R U . . .
C13 C 0.49489(17) 0.19451(15) -0.00899(10) 0.0248(3) Uani 1 1 d . . . . .
H13A H 0.5545 0.2236 -0.0484 0.037 Uiso 1 1 calc R U . . .
H13B H 0.4089 0.2185 -0.0224 0.037 Uiso 1 1 calc R U . . .
H13C H 0.5318 0.1149 -0.0096 0.037 Uiso 1 1 calc R U . . .
C14 C 0.61588(16) 0.20074(13) 0.09154(10) 0.0227(3) Uani 1 1 d . . . . .
H14A H 0.6606 0.1225 0.0816 0.034 Uiso 1 1 calc R U . . .
H14B H 0.6073 0.2165 0.1475 0.034 Uiso 1 1 calc R U . . .
H14C H 0.6675 0.2407 0.0563 0.034 Uiso 1 1 calc R U . . .
C15 C 0.28053(15) 0.58160(12) 0.24756(10) 0.0184(3) Uani 1 1 d . . . . .
H15 H 0.3109 0.5256 0.2882 0.022 Uiso 1 1 calc R U . . .
C16 C 0.13383(17) 0.64376(15) 0.27957(12) 0.0297(4) Uani 1 1 d . . . . .
H16A H 0.1020 0.6998 0.2410 0.045 Uiso 1 1 calc DR U . . .
H16B H 0.1203 0.6781 0.3307 0.045 Uiso 1 1 calc R U . . .
H16C H 0.0851 0.5932 0.2876 0.045 Uiso 1 1 calc DR U . . .
C17 C 0.35594(18) 0.66129(14) 0.23886(12) 0.0278(4) Uani 1 1 d . . . . .
H17A H 0.4493 0.6237 0.2144 0.042 Uiso 1 1 calc R U . . .
H17B H 0.3469 0.6886 0.2918 0.042 Uiso 1 1 calc R U . . .
H17C H 0.3196 0.7223 0.2048 0.042 Uiso 1 1 calc R U . . .
C18 C 0.31833(13) 0.08417(11) 0.37669(8) 0.0109(2) Uani 1 1 d . . . . .
C19 C 0.23170(14) 0.07729(12) 0.44982(8) 0.0131(3) Uani 1 1 d . . . . .
C20 C 0.21907(15) -0.02364(13) 0.47293(9) 0.0175(3) Uani 1 1 d . . . . .
H20 H 0.1602 -0.0297 0.5220 0.021 Uiso 1 1 calc R U . . .
C21 C 0.29113(16) -0.11497(13) 0.42533(10) 0.0197(3) Uani 1 1 d . . . . .
H21 H 0.2818 -0.1831 0.4420 0.024 Uiso 1 1 calc R U . . .
C22 C 0.37682(15) -0.10679(12) 0.35328(10) 0.0179(3) Uani 1 1 d . . . . .
H22 H 0.4260 -0.1698 0.3211 0.022 Uiso 1 1 calc R U . . .
C23 C 0.39215(14) -0.00777(11) 0.32727(9) 0.0127(3) Uani 1 1 d . . . . .
C24 C 0.49198(14) -0.00353(12) 0.24951(9) 0.0147(3) Uani 1 1 d . . . . .
H24 H 0.4725 0.0745 0.2334 0.018 Uiso 1 1 calc R U . . .
C25 C 0.48361(18) -0.06487(14) 0.18041(10) 0.0233(3) Uani 1 1 d . . . . .
H25A H 0.5421 -0.0522 0.1307 0.035 Uiso 1 1 calc R U . . .
H25B H 0.3928 -0.0386 0.1742 0.035 Uiso 1 1 calc R U . . .
H25C H 0.5107 -0.1429 0.1923 0.035 Uiso 1 1 calc R U . . .
C26 C 0.63150(16) -0.04700(15) 0.26241(11) 0.0237(3) Uani 1 1 d . . . . .
H26A H 0.6951 -0.0540 0.2106 0.036 Uiso 1 1 calc R U . . .
H26B H 0.6472 -0.1184 0.2883 0.036 Uiso 1 1 calc DR U . . .
H26C H 0.6419 0.0034 0.2966 0.036 Uiso 1 1 calc R U . . .
C27 C 0.15145(15) 0.17531(12) 0.50347(9) 0.0164(3) Uani 1 1 d . . . . .
H27 H 0.1823 0.2368 0.4811 0.020 Uiso 1 1 calc R U . . .
C28 C 0.00557(17) 0.20938(16) 0.50365(11) 0.0281(4) Uani 1 1 d . . . . .
H28A H -0.0058 0.2288 0.4492 0.042 Uiso 1 1 calc DR U . . .
H28B H -0.0451 0.2723 0.5390 0.042 Uiso 1 1 calc DR U . . .
H28C H -0.0259 0.1489 0.5229 0.042 Uiso 1 1 calc R U . . .
C29 C 0.17035(18) 0.15403(15) 0.58943(10) 0.0245(3) Uani 1 1 d . . . . .
H29A H 0.2647 0.1263 0.5881 0.037 Uiso 1 1 calc R U . . .
H29B H 0.1307 0.1002 0.6149 0.037 Uiso 1 1 calc DR U . . .
H29C H 0.1277 0.2220 0.6201 0.037 Uiso 1 1 calc R U . . .

loop_
_atom_site_aniso_label
_atom_site_aniso_U_11
_atom_site_aniso_U_22
_atom_site_aniso_U_33
_atom_site_aniso_U_23
_atom_site_aniso_U_13
_atom_site_aniso_U_12
Er1 0.00960(3) 0.01039(3) 0.01170(3) -0.00034(2) -0.00340(2) -0.00426(2)
Si1 0.00856(19) 0.00996(18) 0.01393(18) -0.00091(14) -0.00300(15) -0.00171(16)
O2 0.0118(5) 0.0133(5) 0.0174(5) -0.0017(4) -0.0051(4) -0.0032(4)
O4 0.0124(5) 0.0176(5) 0.0192(5) -0.0060(4) 0.0017(4) -0.0048(4)
O3 0.0228(6) 0.0116(5) 0.0192(5) 0.0018(4) -0.0110(4) -0.0036(4)
C30 0.0162(7) 0.0161(7) 0.0174(7) 0.0020(5) -0.0066(6) -0.0042(6)
C31 0.0277(18) 0.0125(8) 0.0247(12) 0.0006(7) -0.0076(14) 0.0007(11)
C32 0.0258(14) 0.075(4) 0.047(2) 0.033(3) -0.0245(15) -0.026(2)
C33 0.0429(19) 0.0176(17) 0.0219(9) 0.0012(7) 0.0057(8) -0.0092(15)
C34 0.0158(7) 0.0155(7) 0.0169(7) -0.0033(5) 0.0009(5) -0.0018(5)
C35 0.0165(7) 0.0270(8) 0.0210(8) -0.0001(6) 0.0009(6) -0.0052(6)
C36 0.0357(10) 0.0357(10) 0.0252(9) -0.0054(7) -0.0034(8) -0.0212(8)
C37 0.0260(9) 0.0274(9) 0.0276(9) 0.0018(7) 0.0059(7) 0.0090(7)
C38 0.0196(7) 0.0196(7) 0.0126(6) 0.0001(5) -0.0020(5) -0.0072(6)
C39 0.0172(7) 0.0206(7) 0.0146(7) -0.0039(5) -0.0012(5) -0.0056(6)
C40 0.0268(8) 0.0211(8) 0.0176(7) -0.0068(6) -0.0028(6) -0.0099(7)
C41 0.0237(8) 0.0337(9) 0.0177(7) -0.0034(6) -0.0081(6) -0.0140(7)
C42 0.0209(8) 0.0259(8) 0.0149(7) 0.0020(6) -0.0082(6) -0.0050(6)
C43 0.0182(7) 0.0154(7) 0.0316(9) 0.0063(6) -0.0051(6) -0.0070(6)
C44 0.0228(8) 0.0261(8) 0.0217(8) 0.0122(6) -0.0114(6) -0.0160(7)
C45 0.0233(8) 0.0219(8) 0.0174(7) 0.0031(6) -0.0010(6) -0.0124(6)
C46 0.0137(7) 0.0208(7) 0.0246(8) 0.0058(6) -0.0052(6) -0.0099(6)
C47 0.0245(8) 0.0193(7) 0.0241(8) 0.0023(6) -0.0062(6) -0.0147(6)
Er1A 0.00856(19) 0.00996(18) 0.01393(18) -0.00091(14) -0.00300(15) -0.00171(16)
Si1A 0.00960(3) 0.01039(3) 0.01170(3) -0.00034(2) -0.00340(2) -0.00426(2)
O2A 0.0118(5) 0.0133(5) 0.0174(5) -0.0017(4) -0.0051(4) -0.0032(4)
O4A 0.0124(5) 0.0176(5) 0.0192(5) -0.0060(4) 0.0017(4) -0.0048(4)
O3A 0.0228(6) 0.0116(5) 0.0192(5) 0.0018(4) -0.0110(4) -0.0036(4)
C30A 0.021(4) 0.019(3) 0.022(4) 0.004(3) -0.007(3) -0.009(3)
C31A 0.021(4) 0.018(4) 0.021(4) 0.001(3) -0.007(3) -0.005(3)
C32A 0.026(9) 0.018(7) 0.024(9) 0.003(6) -0.011(8) -0.008(6)
C33A 0.023(8) 0.018(9) 0.020(7) 0.001(7) -0.007(6) -0.009(7)
C34A 0.020(4) 0.023(4) 0.017(3) -0.003(3) -0.003(3) -0.007(3)
C35A 0.022(6) 0.029(10) 0.020(9) -0.001(8) -0.004(6) -0.011(6)
C36A 0.025(10) 0.027(8) 0.021(7) -0.001(6) -0.003(6) -0.009(7)
C37A 0.017(7) 0.021(6) 0.018(8) -0.004(5) 0.000(7) -0.009(5)
C38A 0.016(4) 0.019(4) 0.019(4) -0.003(4) 0.000(4) -0.004(4)
C39A 0.017(4) 0.019(4) 0.021(4) -0.003(4) -0.001(4) -0.004(4)
C40A 0.017(5) 0.019(5) 0.018(5) -0.003(4) -0.002(4) -0.004(4)
C41A 0.016(4) 0.018(4) 0.018(4) -0.003(3) -0.002(4) -0.004(4)
C42A 0.017(4) 0.019(4) 0.018(4) -0.003(3) -0.001(4) -0.005(4)
C43A 0.021(4) 0.018(4) 0.021(4) 0.001(3) -0.007(3) -0.005(3)
C44A 0.021(4) 0.017(4) 0.021(4) 0.001(4) -0.007(4) -0.006(3)
C45A 0.021(4) 0.020(4) 0.020(4) 0.003(4) -0.007(4) -0.007(4)
C46A 0.021(4) 0.021(4) 0.021(4) 0.004(4) -0.008(3) -0.006(4)
C47A 0.022(4) 0.021(4) 0.023(4) 0.003(4) -0.007(3) -0.005(3)
C30B 0.0162(7) 0.0161(7) 0.0174(7) 0.0020(5) -0.0066(6) -0.0042(6)
C31B 0.0277(18) 0.0125(8) 0.0247(12) 0.0006(7) -0.0076(14) 0.0007(11)
C32B 0.0258(14) 0.075(4) 0.047(2) 0.033(3) -0.0245(15) -0.026(2)
C33B 0.0429(19) 0.0176(17) 0.0219(9) 0.0012(7) 0.0057(8) -0.0092(15)
Al1 0.00758(18) 0.00949(18) 0.01020(18) 0.00001(14) -0.00243(14) -0.00285(14)
O1 0.0093(4) 0.0142(5) 0.0150(5) -0.0013(4) -0.0023(4) -0.0020(4)
O5 0.0095(4) 0.0134(5) 0.0158(5) -0.0026(4) -0.0041(4) -0.0026(4)
N1 0.0095(5) 0.0106(5) 0.0112(5) -0.0003(4) -0.0021(4) -0.0038(4)
N2 0.0095(5) 0.0097(5) 0.0116(5) 0.0001(4) -0.0035(4) -0.0039(4)
C1 0.0139(7) 0.0196(7) 0.0226(7) 0.0043(6) -0.0056(6) -0.0100(6)
C2 0.0102(6) 0.0119(6) 0.0151(6) -0.0017(5) -0.0020(5) -0.0046(5)
C3 0.0134(6) 0.0168(7) 0.0166(7) -0.0001(5) -0.0071(5) -0.0074(5)
C4 0.0113(6) 0.0132(6) 0.0120(6) -0.0017(5) -0.0039(5) -0.0030(5)
C5 0.0190(7) 0.0204(7) 0.0186(7) 0.0049(6) -0.0119(6) -0.0091(6)
C6 0.0098(6) 0.0120(6) 0.0138(6) 0.0009(5) -0.0027(5) -0.0047(5)
C7 0.0104(6) 0.0124(6) 0.0200(7) -0.0004(5) -0.0021(5) -0.0047(5)
C8 0.0162(7) 0.0150(7) 0.0272(8) 0.0055(6) -0.0046(6) -0.0057(6)
C9 0.0202(8) 0.0255(8) 0.0207(8) 0.0111(6) -0.0071(6) -0.0097(6)
C10 0.0172(7) 0.0262(8) 0.0142(7) 0.0023(6) -0.0029(5) -0.0107(6)
C11 0.0108(6) 0.0146(6) 0.0137(6) 0.0004(5) -0.0021(5) -0.0057(5)
C12 0.0176(7) 0.0162(7) 0.0139(6) -0.0042(5) 0.0011(5) -0.0066(5)
C13 0.0242(8) 0.0290(9) 0.0207(8) -0.0107(6) 0.0006(6) -0.0100(7)
C14 0.0194(8) 0.0180(7) 0.0253(8) -0.0052(6) -0.0034(6) -0.0001(6)
C15 0.0159(7) 0.0140(7) 0.0250(8) -0.0058(6) -0.0023(6) -0.0053(5)
C16 0.0174(8) 0.0264(9) 0.0411(11) -0.0161(8) 0.0033(7) -0.0056(7)
C17 0.0233(8) 0.0198(8) 0.0440(11) -0.0073(7) -0.0059(8) -0.0117(7)
C18 0.0104(6) 0.0107(6) 0.0127(6) 0.0021(5) -0.0057(5) -0.0036(5)
C19 0.0125(6) 0.0149(6) 0.0132(6) 0.0031(5) -0.0062(5) -0.0049(5)
C20 0.0174(7) 0.0202(7) 0.0181(7) 0.0078(6) -0.0075(6) -0.0099(6)
C21 0.0214(8) 0.0148(7) 0.0275(8) 0.0061(6) -0.0120(6) -0.0090(6)
C22 0.0191(7) 0.0115(6) 0.0254(8) -0.0004(5) -0.0100(6) -0.0046(5)
C23 0.0116(6) 0.0127(6) 0.0155(6) 0.0005(5) -0.0068(5) -0.0037(5)
C24 0.0120(6) 0.0138(6) 0.0165(7) -0.0034(5) -0.0031(5) -0.0018(5)
C25 0.0264(8) 0.0224(8) 0.0203(8) -0.0079(6) -0.0056(6) -0.0054(7)
C26 0.0130(7) 0.0286(9) 0.0263(8) -0.0021(7) -0.0044(6) -0.0031(6)
C27 0.0150(7) 0.0183(7) 0.0127(6) 0.0011(5) -0.0019(5) -0.0031(5)
C28 0.0171(8) 0.0354(10) 0.0246(8) -0.0040(7) -0.0056(6) 0.0010(7)
C29 0.0258(8) 0.0291(9) 0.0148(7) -0.0006(6) -0.0055(6) -0.0042(7)

loop_
_atom_type_symbol
_atom_type_description
_atom_type_scat_dispersion_real
_atom_type_scat_dispersion_imag
_atom_type_scat_source
C C 0.0033 0.0016 'International Tables Vol C Tables 4.2.6.8 and 6.1.1.4'
H H 0.0000 0.0000 'International Tables Vol C Tables 4.2.6.8 and 6.1.1.4'
N N 0.0061 0.0033 'International Tables Vol C Tables 4.2.6.8 and 6.1.1.4'
O O 0.0106 0.0060 'International Tables Vol C Tables 4.2.6.8 and 6.1.1.4'
Al Al 0.0645 0.0514 'International Tables Vol C Tables 4.2.6.8 and 6.1.1.4'
Si Si 0.0817 0.0704 'International Tables Vol C Tables 4.2.6.8 and 6.1.1.4'
Er Er -0.2586 4.9576 'International Tables Vol C Tables 4.2.6.8 and 6.1.1.4'

loop_
_geom_angle_atom_site_label_1
_geom_angle_atom_site_label_2
_geom_angle_atom_site_label_3
_geom_angle
O2 Er1 O5 85.46(4)
O2 Er1 C46 95.51(5)
O5 Er1 C46 134.04(5)
O2 Er1 C45 82.38(5)
O5 Er1 C45 104.89(5)
C46 Er1 C45 31.01(5)
O2 Er1 C42 88.54(5)
O5 Er1 C42 115.37(5)
C46 Er1 C42 110.59(5)
C45 Er1 C42 137.83(5)
O2 Er1 C38 93.55(5)
O5 Er1 C38 85.33(4)
C46 Er1 C38 140.12(5)
C45 Er1 C38 168.58(5)
C42 Er1 C38 30.96(5)
O2 Er1 C44 103.10(5)
O5 Er1 C44 83.94(4)
C46 Er1 C44 50.97(5)
C45 Er1 C44 30.85(5)
C42 Er1 C44 158.48(5)
C38 Er1 C44 159.36(5)
O2 Er1 C41 114.11(5)
O5 Er1 C41 131.25(5)
C46 Er1 C41 90.10(6)
C45 Er1 C41 121.11(5)
C42 Er1 C41 30.95(5)
C38 Er1 C41 51.05(5)
C44 Er1 C41 128.63(6)
O2 Er1 C43 132.23(5)
O5 Er1 C43 96.08(5)
C46 Er1 C43 50.86(5)
C45 Er1 C43 50.96(5)
C42 Er1 C43 131.31(6)
C38 Er1 C43 134.21(5)
C44 Er1 C43 30.77(6)
C41 Er1 C43 100.41(6)
O2 Er1 C47 126.39(5)
O5 Er1 C47 126.66(5)
C46 Er1 C47 30.88(5)
C45 Er1 C47 51.05(5)
C42 Er1 C47 107.77(5)
C38 Er1 C47 126.42(5)
C44 Er1 C47 50.78(5)
C41 Er1 C47 78.36(5)
C43 Er1 C47 30.59(5)
O2 Er1 C39 123.22(5)
O5 Er1 C39 80.98(4)
C46 Er1 C39 131.96(5)
C45 Er1 C39 154.34(5)
C42 Er1 C39 50.83(5)
C38 Er1 C39 30.82(5)
C44 Er1 C39 129.45(5)
C41 Er1 C39 50.60(5)
C43 Er1 C39 104.01(5)
C47 Er1 C39 105.17(5)
O2 Er1 C40 139.18(5)
O5 Er1 C40 107.22(5)
C46 Er1 C40 101.60(6)
C45 Er1 C40 128.18(5)
C42 Er1 C40 50.78(6)
C38 Er1 C40 50.79(5)
C44 Er1 C40 116.51(6)
C41 Er1 C40 30.55(5)
C43 Er1 C40 85.91(6)
C47 Er1 C40 77.13(5)
C39 Er1 C40 30.48(5)
O2 Si1 O3 112.81(6)
O2 Si1 O4 107.15(6)
O3 Si1 O4 108.52(6)
O2 Si1 O1 111.39(6)
O3 Si1 O1 106.71(6)
O4 Si1 O1 110.24(6)
Si1 O2 Er1 140.23(6)
C34 O4 Si1 133.07(10)
C30 O3 Si1 131.3(2)
O3 C30 C32 109.6(4)
O3 C30 C33 109.7(4)
C32 C30 C33 109.5(7)
O3 C30 C31 106.5(3)
C32 C30 C31 116.8(6)
C33 C30 C31 104.6(6)
O4 C34 C36 109.97(13)
O4 C34 C37 109.98(14)
C36 C34 C37 110.79(16)
O4 C34 C35 105.67(13)
C36 C34 C35 110.61(14)
C37 C34 C35 109.70(14)
C42 C38 C39 107.67(15)
C42 C38 Er1 74.36(9)
C39 C38 Er1 75.52(9)
C40 C39 C38 108.32(15)
C40 C39 Er1 75.26(9)
C38 C39 Er1 73.67(9)
C39 C40 C41 107.98(15)
C39 C40 Er1 74.26(9)
C41 C40 Er1 73.71(9)
C40 C41 C42 108.06(15)
C40 C41 Er1 75.73(9)
C42 C41 Er1 73.94(9)
C38 C42 C41 107.97(15)
C38 C42 Er1 74.69(9)
C41 C42 Er1 75.11(9)
C47 C43 C44 108.12(15)
C47 C43 Er1 74.88(9)
C44 C43 Er1 74.01(9)
C45 C44 C43 108.29(15)
C45 C44 Er1 74.30(9)
C43 C44 Er1 75.22(9)
C44 C45 C46 107.65(15)
C44 C45 Er1 74.85(9)
C46 C45 Er1 74.41(9)
C45 C46 C47 108.20(15)
C45 C46 Er1 74.58(9)
C47 C46 Er1 75.70(9)
C43 C47 C46 107.73(15)
C43 C47 Er1 74.52(9)
C46 C47 Er1 73.42(9)
O2A Er1A O1 75.8(3)
O2A Er1A C42A 109.4(5)
O1 Er1A C42A 78.4(9)
O2A Er1A C41A 140.9(6)
O1 Er1A C41A 95.1(9)
C42A Er1A C41A 32.2(4)
O2A Er1A C46A 97.1(7)
O1 Er1A C46A 127.8(8)
C42A Er1A C46A 147.4(8)
C41A Er1A C46A 117.3(7)
O2A Er1A C45A 81.0(7)
O1 Er1A C45A 98.1(8)
C42A Er1A C45A 167.5(9)
C41A Er1A C45A 138.1(7)
C46A Er1A C45A 30.9(4)
O2A Er1A C38A 91.1(7)
O1 Er1A C38A 97.6(8)
C42A Er1A C38A 31.1(5)
C41A Er1A C38A 51.9(6)
C46A Er1A C38A 134.5(9)
C45A Er1A C38A 160.0(10)
O2A Er1A C47A 127.6(7)
O1 Er1A C47A 128.6(5)
C42A Er1A C47A 119.9(6)
C41A Er1A C47A 88.1(6)
C46A Er1A C47A 30.5(4)
C45A Er1A C47A 53.1(6)
C38A Er1A C47A 122.8(7)
O2A Er1A C44A 101.5(7)
O1 Er1A C44A 82.7(7)
C42A Er1A C44A 138.1(9)
C41A Er1A C44A 115.1(7)
C46A Er1A C44A 47.5(7)
C45A Er1A C44A 29.6(4)
C38A Er1A C44A 167.0(8)
C47A Er1A C44A 50.7(6)
O2A Er1A C40A 137.0(8)
O1 Er1A C40A 124.5(9)
C42A Er1A C40A 51.5(6)
C41A Er1A C40A 29.6(4)
C46A Er1A C40A 96.1(7)
C45A Er1A C40A 125.2(7)
C38A Er1A C40A 52.1(6)
C47A Er1A C40A 72.7(6)
C44A Er1A C40A 117.3(7)
O2A Er1A C43A 129.7(7)
O1 Er1A C43A 99.8(2)
C42A Er1A C43A 118.8(7)
C41A Er1A C43A 89.1(6)
C46A Er1A C43A 46.0(6)
C45A Er1A C43A 49.5(6)
C38A Er1A C43A 138.5(7)
C47A Er1A C43A 28.9(4)
C44A Er1A C43A 30.0(4)
C40A Er1A C43A 87.3(6)
O2A Er1A C39A 108.4(7)
O1 Er1A C39A 124.4(8)
C42A Er1A C39A 47.1(7)
C41A Er1A C39A 46.2(7)
C46A Er1A C39A 107.1(8)
C45A Er1A C39A 137.5(9)
C38A Er1A C39A 29.5(4)
C47A Er1A C39A 93.6(6)
C44A Er1A C39A 143.4(7)
C40A Er1A C39A 28.8(4)
C43A Er1A C39A 114.3(7)
O2A Si1A O5 118.7(5)
O2A Si1A O3A 112.5(6)
O5 Si1A O3A 108.4(6)
O2A Si1A O4A 110.8(7)
O5 Si1A O4A 107.1(6)
O3A Si1A O4A 96.9(12)
Si1A O2A Er1A 140.4(6)
C34A O4A Si1A 131(2)
C30A O3A Si1A 129.5(14)
O3A C30A C32A 106.9(19)
O3A C30A C33A 108.3(18)
C32A C30A C33A 111.2(18)
O3A C30A C31A 107.7(17)
C32A C30A C31A 113.0(19)
C33A C30A C31A 109.5(18)
O4A C34A C36A 109.2(19)
O4A C34A C35A 108.8(19)
C36A C34A C35A 111.3(19)
O4A C34A C37A 106.5(19)
C36A C34A C37A 111.5(19)
C35A C34A C37A 109.4(19)
C42A C38A C39A 99.5(17)
C42A C38A Er1A 67.3(8)
C39A C38A Er1A 80.0(8)
C40A C39A C38A 117.6(18)
C40A C39A Er1A 73.0(8)
C38A C39A Er1A 70.5(8)
C41A C40A C39A 100.8(17)
C41A C40A Er1A 67.7(8)
C39A C40A Er1A 78.2(9)
C40A C41A C42A 111.6(18)
C40A C41A Er1A 82.7(9)
C42A C41A Er1A 71.9(8)
C38A C42A C41A 110.0(18)
C38A C42A Er1A 81.6(9)
C41A C42A Er1A 76.0(8)
C47A C43A C44A 113.1(17)
C47A C43A Er1A 73.0(8)
C44A C43A Er1A 73.5(8)
C45A C44A C43A 108.6(18)
C45A C44A Er1A 72.5(8)
C43A C44A Er1A 76.5(7)
C44A C45A C46A 101.2(17)
C44A C45A Er1A 77.8(9)
C46A C45A Er1A 72.8(8)
C47A C46A C45A 117.4(18)
C47A C46A Er1A 78.1(8)
C45A C46A Er1A 76.3(9)
C43A C47A C46A 99.2(17)
C43A C47A Er1A 78.1(8)
C46A C47A Er1A 71.4(8)
C33B C30B C32B 114(2)
C33B C30B C31B 122.6(15)
C32B C30B C31B 90.7(16)
O1 Al1 O5 105.07(5)
O1 Al1 N2 122.39(5)
O5 Al1 N2 103.64(5)
O1 Al1 N1 113.31(5)
O5 Al1 N1 116.92(5)
N2 Al1 N1 95.81(5)
H5' O1 Al1 120(2)
Si1 O1 Al1 138.18(7)
H5' O1 Er1A 90(2)
Al1 O1 Er1A 150.10(11)
H5 O5 Al1 112.8(14)
Si1A O5 Al1 121.0(2)
H5 O5 Er1 112.2(14)
Al1 O5 Er1 133.51(5)
C2 N1 C6 117.78(12)
C2 N1 Al1 122.40(10)
C6 N1 Al1 119.30(9)
C4 N2 C18 115.92(11)
C4 N2 Al1 123.60(10)
C18 N2 Al1 120.15(9)
N1 C2 C3 123.65(13)
N1 C2 C1 121.92(13)
C3 C2 C1 114.41(13)
C4 C3 C2 127.06(14)
N2 C4 C3 122.69(13)
N2 C4 C5 120.53(13)
C3 C4 C5 116.75(13)
C7 C6 C11 121.52(13)
C7 C6 N1 119.15(12)
C11 C6 N1 119.33(12)
C8 C7 C6 117.71(14)
C8 C7 C15 118.91(13)
C6 C7 C15 123.31(13)
C9 C8 C7 121.34(15)
C8 C9 C10 120.02(15)
C9 C10 C11 121.41(15)
C10 C11 C6 117.77(13)
C10 C11 C12 120.56(13)
C6 C11 C12 121.60(13)
C11 C12 C13 113.48(13)
C11 C12 C14 112.67(13)
C13 C12 C14 107.70(13)
C7 C15 C16 112.80(14)
C7 C15 C17 111.30(13)
C16 C15 C17 108.69(13)
C19 C18 C23 121.53(13)
C19 C18 N2 120.72(12)
C23 C18 N2 117.71(12)
C20 C19 C18 118.27(13)
C20 C19 C27 119.55(13)
C18 C19 C27 122.18(13)
C21 C20 C19 121.04(14)
C20 C21 C22 119.94(14)
C21 C22 C23 121.21(14)
C22 C23 C18 118.02(13)
C22 C23 C24 119.43(13)
C18 C23 C24 122.48(12)
C23 C24 C26 110.58(13)
C23 C24 C25 112.99(13)
C26 C24 C25 110.13(13)
C19 C27 C28 110.44(13)
C19 C27 C29 111.92(13)
C28 C27 C29 110.39(13)

loop_
_geom_bond_atom_site_label_1
_geom_bond_atom_site_label_2
_geom_bond_distance
Er1 O2 2.0851(10)
Er1 O5 2.3275(10)
Er1 C46 2.6363(15)
Er1 C45 2.6385(16)
Er1 C42 2.6406(16)
Er1 C38 2.6448(15)
Er1 C44 2.6454(16)
Er1 C41 2.6555(16)
Er1 C43 2.6608(16)
Er1 C47 2.6654(16)
Er1 C39 2.6684(15)
Er1 C40 2.6812(16)
Si1 O2 1.5973(11)
Si1 O3 1.6372(11)
Si1 O4 1.6398(11)
Si1 O1 1.6405(11)
O4 C34 1.4344(18)
O3 C30 1.437(3)
O3 C30B 1.439(7)
C30 C32 1.518(6)
C30 C33 1.518(6)
C30 C31 1.536(5)
C34 C36 1.518(3)
C34 C37 1.527(2)
C34 C35 1.528(2)
C38 C42 1.411(2)
C38 C39 1.412(2)
C39 C40 1.406(2)
C40 C41 1.406(3)
C41 C42 1.413(3)
C43 C47 1.405(2)
C43 C44 1.408(3)
C44 C45 1.405(2)
C45 C46 1.410(2)
C46 C47 1.412(2)
Er1A O2A 2.0857(15)
Er1A O1 2.178(3)
Er1A C42A 2.479(14)
Er1A C41A 2.531(15)
Er1A C46A 2.585(15)
Er1A C45A 2.629(15)
Er1A C38A 2.658(14)
Er1A C47A 2.669(15)
Er1A C44A 2.694(15)
Er1A C40A 2.713(15)
Er1A C43A 2.732(13)
Er1A C39A 2.777(15)
Si1A O2A 1.5979(15)
Si1A O5 1.678(5)
Si1A O3A 1.725(13)
Si1A O4A 1.750(15)
O4A C34A 1.406(16)
O3A C30A 1.416(16)
C30A C32A 1.519(14)
C30A C33A 1.523(14)
C30A C31A 1.525(14)
C34A C36A 1.520(14)
C34A C35A 1.521(14)
C34A C37A 1.529(14)
C38A C42A 1.386(19)
C38A C39A 1.390(19)
C39A C40A 1.368(18)
C40A C41A 1.350(19)
C41A C42A 1.388(17)
C43A C47A 1.349(19)
C43A C44A 1.404(18)
C44A C45A 1.363(19)
C45A C46A 1.388(19)
C46A C47A 1.385(18)
C30B C33B 1.492(16)
C30B C32B 1.501(17)
C30B C31B 1.523(15)
Al1 O1 1.7034(11)
Al1 O5 1.7878(11)
Al1 N2 1.8980(12)
Al1 N1 1.9186(12)
O1 H5' 0.840(10)
O5 H5 0.834(5)
N1 C2 1.3447(18)
N1 C6 1.4529(18)
N2 C4 1.3472(18)
N2 C18 1.4522(17)
C1 C2 1.510(2)
C2 C3 1.403(2)
C3 C4 1.388(2)
C4 C5 1.508(2)
C6 C7 1.4129(19)
C6 C11 1.4137(19)
C7 C8 1.398(2)
C7 C15 1.521(2)
C8 C9 1.383(2)
C9 C10 1.385(2)
C10 C11 1.394(2)
C11 C12 1.530(2)
C12 C13 1.531(2)
C12 C14 1.536(2)
C15 C16 1.527(2)
C15 C17 1.539(2)
C18 C19 1.4019(19)
C18 C23 1.4110(19)
C19 C20 1.398(2)
C19 C27 1.515(2)
C20 C21 1.386(2)
C21 C22 1.387(2)
C22 C23 1.395(2)
C23 C24 1.525(2)
C24 C26 1.525(2)
C24 C25 1.537(2)
C27 C28 1.529(2)
C27 C29 1.538(2)
